data_2215777
loop_
_publ_author_name
'Guan, Guizhi'
'Gao, Yuxiang'
'Wang, Lixia'
'Wang, Tao'

_publ_section_title
;Bis(cyanido-\k<i>C</i>)bis(1,10-phenanthroline-\k^2^<i>N</i>,<i>N</i>')chromium(III)
 bis(azido-\k<i>N</i>)[<i>N</i>,<i>N</i>'-(<i>o</i>-phenylene)bis(pyridine-2-carboxamide)-\k^4^<i>N</i>]chromate(III)
 monohydrate
;
_journal_coeditor_code BI2240
_journal_issue 11
_journal_name_full 'Acta Crystallographica Section E'
_journal_page_first m2750
_journal_page_last m2750
_journal_paper_doi 10.1107/S1600536807049872
_journal_volume 63
_journal_year 2007
_chemical_formula_iupac '[Cr (C N)2 (C12 H8 N2)2] [Cr (N3)2 (C18 H12 N4 O2)], H2 O'
_chemical_formula_moiety 'C26 H16 Cr1 N6 +, C18 H12 Cr1 N10 O2 -, H2 O'
_chemical_formula_sum 'C44 H30 Cr2 N16 O3'
_chemical_formula_weight 934.84
_chemical_name_systematic
;
Bis(cyanido-\kC)bis(1,10-phenanthroline-\k^2^N,N')chromium(III)
bis(azido-\kN)[N,N'-(o-phenylene)bis(pyridine-2-carboxamide)-\
\k^4^N]chromate(III) monohydrate
;
_space_group_IT_number 14
_symmetry_cell_setting monoclinic
_symmetry_space_group_name_Hall '-P 2ybc'
_symmetry_space_group_name_H-M 'P 1 21/c 1'
_atom_sites_solution_hydrogens geom
_atom_sites_solution_primary direct
_atom_sites_solution_secondary difmap
_audit_creation_method SHELXL-97
_cell_angle_alpha 90.00
_cell_angle_beta 105.48(2)
_cell_angle_gamma 90.00
_cell_formula_units_Z 4
_cell_length_a 12.3657(5)
_cell_length_b 20.8371(10)
_cell_length_c 15.9938(5)
_cell_measurement_reflns_used 7263
_cell_measurement_temperature 293(2)
_cell_measurement_theta_max 25.43
_cell_measurement_theta_min 3.11
_cell_volume 3971.6(5)
_computing_cell_refinement 'SAINT-Plus (Bruker, 2001)'
_computing_data_collection 'APEX2 (Bruker, 2004)'
_computing_data_reduction 'SAINT-Plus (Bruker, 2001)'
_computing_molecular_graphics 'SHELXTL (Bruker, 2001)'
_computing_publication_material 'SHELXTL (Bruker, 2001)'
_computing_structure_refinement 'SHELXL97 (Sheldrick, 1997)'
_computing_structure_solution 'SHELXS97 (Sheldrick, 1997)'
_diffrn_ambient_temperature 293(2)
_diffrn_measured_fraction_theta_full 0.991
_diffrn_measured_fraction_theta_max 0.991
_diffrn_measurement_device_type 'Bruker APEXII CCD'
_diffrn_measurement_method '\f and \w'
_diffrn_radiation_monochromator graphite
_diffrn_radiation_source 'fine-focus sealed tube'
_diffrn_radiation_type MoK\a
_diffrn_radiation_wavelength 0.71073
_diffrn_reflns_av_R_equivalents 0.0328
_diffrn_reflns_av_sigmaI/netI 0.0462
_diffrn_reflns_limit_h_max 14
_diffrn_reflns_limit_h_min 0
_diffrn_reflns_limit_k_max 25
_diffrn_reflns_limit_k_min 0
_diffrn_reflns_limit_l_max 18
_diffrn_reflns_limit_l_min -19
_diffrn_reflns_number 7868
_diffrn_reflns_theta_full 25.43
_diffrn_reflns_theta_max 25.43
_diffrn_reflns_theta_min 3.11
_diffrn_standards_number 0
_exptl_absorpt_coefficient_mu 0.614
_exptl_absorpt_correction_T_max 0.8768
_exptl_absorpt_correction_T_min 0.7782
_exptl_absorpt_correction_type multi-scan
_exptl_absorpt_process_details '(SADABS; Bruker, 2001)'
_exptl_crystal_colour blue
_exptl_crystal_density_diffrn 1.564
_exptl_crystal_density_method 'not measured'
_exptl_crystal_description block
_exptl_crystal_F_000 1912
_exptl_crystal_size_max 0.43
_exptl_crystal_size_mid 0.28
_exptl_crystal_size_min 0.22
_refine_diff_density_max 1.127
_refine_diff_density_min -0.658
_refine_ls_extinction_method none
_refine_ls_goodness_of_fit_ref 1.001
_refine_ls_hydrogen_treatment mixed
_refine_ls_matrix_type full
_refine_ls_number_parameters 592
_refine_ls_number_reflns 6341
_refine_ls_number_restraints 3
_refine_ls_restrained_S_all 1.001
_refine_ls_R_factor_all 0.0670
_refine_ls_R_factor_gt 0.0562
_refine_ls_shift/su_max 0.000
_refine_ls_shift/su_mean 0.000
_refine_ls_structure_factor_coef Fsqd
_refine_ls_weighting_details 'calc w=1/[\s^2^(Fo^2^)+(0.1141P)^2^+0.9825P] where P=(Fo^2^+2Fc^2^)/3'
_refine_ls_weighting_scheme calc
_refine_ls_wR_factor_gt 0.1552
_refine_ls_wR_factor_ref 0.1636
_reflns_number_gt 5953
_reflns_number_total 6341
_reflns_threshold_expression I>2\s(I)
_cod_data_source_file bi2240.cif
_cod_data_source_block I
_cod_original_cell_volume 3971.6(3)
_cod_original_sg_symbol_H-M 'P 21/c'
_cod_database_code 2215777
_cod_database_fobs_code 2215777

loop_
_symmetry_equiv_pos_as_xyz
'x, y, z'
'-x, y+1/2, -z+1/2'
'-x, -y, -z'
'x, -y-1/2, z-1/2'

loop_
_atom_site_type_symbol
_atom_site_label
_atom_site_fract_x
_atom_site_fract_y
_atom_site_fract_z
_atom_site_U_iso_or_equiv
_atom_site_adp_type
_atom_site_calc_flag
_atom_site_refinement_flags
_atom_site_occupancy
Cr Cr1 0.48484(4) 0.43737(2) 0.26437(3) 0.02595(15) Uani d . 1
Cr Cr2 0.04037(4) 0.31652(2) 0.78682(3) 0.03055(16) Uani d . 1
C C1 0.2625(3) 0.42482(19) 0.2972(3) 0.0522(9) Uani d . 1
H H1 0.2952 0.3995 0.3452 0.063 Uiso calc R 1
C C2 0.2781(3) 0.48866(17) 0.1825(2) 0.0434(8) Uani d . 1
C C3 0.3497(3) 0.51591(16) 0.1367(2) 0.0404(7) Uani d . 1
C C4 0.5315(3) 0.52485(16) 0.1276(2) 0.0413(7) Uani d . 1
H H4 0.6071 0.5144 0.1476 0.050 Uiso calc R 1
C C5 0.4983(3) 0.56714(17) 0.0582(2) 0.0468(8) Uani d . 1
H H5 0.5512 0.5844 0.0328 0.056 Uiso calc R 1
C C6 0.3861(4) 0.58332(18) 0.0271(2) 0.0520(9) Uani d . 1
H H6 0.3629 0.6115 -0.0193 0.062 Uiso calc R 1
C C7 0.1903(4) 0.5694(2) 0.0387(3) 0.0621(11) Uani d . 1
H H7 0.1607 0.5958 -0.0088 0.074 Uiso calc R 1
C C8 0.1225(3) 0.5429(2) 0.0821(3) 0.0627(12) Uani d . 1
H H8 0.0460 0.5517 0.0638 0.075 Uiso calc R 1
C C9 0.0973(3) 0.4726(2) 0.2051(3) 0.0649(12) Uani d . 1
H H9 0.0202 0.4794 0.1903 0.078 Uiso calc R 1
C C10 0.1471(4) 0.4347(2) 0.2746(3) 0.0602(11) Uani d . 1
H H10 0.1035 0.4154 0.3069 0.072 Uiso calc R 1
C C11 0.1633(3) 0.5014(2) 0.1560(3) 0.0514(9) Uani d . 1
C C12 0.3088(3) 0.55702(18) 0.0660(2) 0.0476(8) Uani d . 1
C C13 0.7315(3) 0.45111(17) 0.3061(2) 0.0422(8) Uani d . 1
H H13 0.7262 0.4862 0.3407 0.051 Uiso calc R 1
C C14 0.6471(3) 0.36865(15) 0.21236(19) 0.0350(7) Uani d . 1
C C15 0.5460(3) 0.33696(15) 0.1694(2) 0.0364(7) Uani d . 1
C C16 0.3544(3) 0.33487(18) 0.1428(2) 0.0453(8) Uani d . 1
H H16 0.2882 0.3517 0.1509 0.054 Uiso calc R 1
C C17 0.3481(3) 0.28130(19) 0.0884(2) 0.0489(9) Uani d . 1
H H17 0.2786 0.2635 0.0617 0.059 Uiso calc R 1
C C18 0.4425(3) 0.25517(17) 0.0742(2) 0.0454(8) Uani d . 1
H H18 0.4386 0.2196 0.0384 0.054 Uiso calc R 1
C C19 0.6524(3) 0.26172(16) 0.1054(2) 0.0441(8) Uani d . 1
H H19 0.6543 0.2265 0.0701 0.053 Uiso calc R 1
C C20 0.7495(3) 0.29177(17) 0.1467(2) 0.0449(8) Uani d . 1
H H20 0.8172 0.2770 0.1391 0.054 Uiso calc R 1
C C21 0.8467(3) 0.37952(18) 0.2482(2) 0.0480(9) Uani d . 1
H H21A 0.9169 0.3664 0.2441 0.058 Uiso calc R 1
C C22 0.8368(3) 0.43136(18) 0.2989(3) 0.0496(9) Uani d . 1
H H22A 0.9007 0.4535 0.3287 0.060 Uiso calc R 1
C C23 0.7489(3) 0.34629(16) 0.2024(2) 0.0412(8) Uani d . 1
C C24 0.5471(3) 0.28382(16) 0.1157(2) 0.0389(7) Uani d . 1
C C25 0.5217(3) 0.50581(17) 0.3445(2) 0.0401(7) Uani d . 1
C C26 0.5092(4) 0.38279(18) 0.3628(3) 0.0527(9) Uani d . 1
C C27 0.2940(3) 0.27446(17) 0.8456(2) 0.0428(8) Uani d . 1
H H27A 0.2757 0.2475 0.8861 0.051 Uiso calc R 1
C C28 0.4035(3) 0.27802(17) 0.8434(2) 0.0443(8) Uani d . 1
H H28A 0.4587 0.2546 0.8824 0.053 Uiso calc R 1
C C29 0.4307(3) 0.31662(17) 0.7827(2) 0.0427(8) Uani d . 1
H H29A 0.5047 0.3196 0.7799 0.051 Uiso calc R 1
C C30 0.3470(3) 0.35126(16) 0.7253(2) 0.0375(7) Uani d . 1
H H30A 0.3640 0.3773 0.6833 0.045 Uiso calc R 1
C C31 0.2383(2) 0.34634(14) 0.73160(19) 0.0324(6) Uani d . 1
C C32 0.1443(3) 0.38415(14) 0.67294(19) 0.0324(6) Uani d . 1
C C33 -0.0538(2) 0.40797(14) 0.65131(19) 0.0308(6) Uani d . 1
C C34 -0.0714(3) 0.45215(14) 0.58284(19) 0.0336(7) Uani d . 1
H H34A -0.0111 0.4663 0.5633 0.040 Uiso calc R 1
C C35 -0.1787(3) 0.47473(15) 0.5442(2) 0.0375(7) Uani d . 1
H H35A -0.1896 0.5042 0.4991 0.045 Uiso calc R 1
C C36 -0.2689(3) 0.45414(16) 0.5716(2) 0.0401(7) Uani d . 1
H H36A -0.3405 0.4690 0.5440 0.048 Uiso calc R 1
C C37 -0.2541(3) 0.41102(15) 0.6405(2) 0.0360(7) Uani d . 1
H H37A -0.3155 0.3974 0.6590 0.043 Uiso calc R 1
C C38 -0.1466(2) 0.38841(14) 0.68171(18) 0.0311(6) Uani d . 1
C C39 -0.1900(3) 0.32288(15) 0.7948(2) 0.0363(7) Uani d . 1
C C40 -0.1342(3) 0.27376(16) 0.8621(2) 0.0369(7) Uani d . 1
C C41 -0.1938(3) 0.24040(18) 0.9104(2) 0.0456(8) Uani d . 1
H H41A -0.2692 0.2494 0.9042 0.055 Uiso calc R 1
C C42 -0.1398(3) 0.19360(18) 0.9678(2) 0.0489(9) Uani d . 1
H H42A -0.1788 0.1707 1.0004 0.059 Uiso calc R 1
C C43 -0.0279(3) 0.18105(18) 0.9765(2) 0.0478(9) Uani d . 1
H H43A 0.0100 0.1497 1.0146 0.057 Uiso calc R 1
C C44 0.0258(3) 0.21641(18) 0.9268(2) 0.0447(8) Uani d . 1
H H44A 0.1013 0.2082 0.9323 0.054 Uiso calc R 1
N N1 0.4511(2) 0.36252(13) 0.18316(18) 0.0399(6) Uani d . 1
N N2 0.6385(2) 0.41994(13) 0.26382(18) 0.0380(6) Uani d . 1
N N3 0.4597(2) 0.49880(13) 0.16654(17) 0.0379(6) Uani d . 1
N N4 0.3275(3) 0.45066(14) 0.25173(19) 0.0431(7) Uani d . 1
N N5 0.5321(3) 0.35103(17) 0.4234(2) 0.0685(10) Uani d . 1
N N6 0.5450(3) 0.54674(15) 0.3951(2) 0.0469(7) Uani d . 1
N N7 0.0992(4) 0.1976(2) 0.6084(3) 0.0872(14) Uani d . 1
N N8 0.0586(2) 0.21868(15) 0.6591(2) 0.0460(7) Uani d . 1
N N9 0.0140(2) 0.23669(14) 0.71154(19) 0.0426(7) Uani d . 1
N N10 0.0900(2) 0.38283(15) 0.88229(18) 0.0445(7) Uani d . 1
N N11 0.1550(3) 0.42486(19) 0.8832(2) 0.0622(10) Uani d . 1
N N12 0.2133(4) 0.4699(3) 0.8812(3) 0.1008(17) Uani d . 1
N N13 0.2115(2) 0.30835(12) 0.79163(17) 0.0342(6) Uani d . 1
N N14 0.0490(2) 0.37819(12) 0.69435(16) 0.0313(5) Uani d . 1
N N15 -0.1182(2) 0.34472(12) 0.75171(16) 0.0330(6) Uani d . 1
N N16 -0.0246(2) 0.26175(13) 0.87136(16) 0.0354(6) Uani d . 1
O O1 -0.28966(19) 0.33704(12) 0.78477(16) 0.0463(6) Uani d . 1
O O2 0.16276(18) 0.41634(11) 0.61234(14) 0.0378(5) Uani d . 1
O O3 0.2764(2) 0.36400(13) 0.49047(16) 0.0496(6) Uani d D 1
H H1W 0.3414(15) 0.377(2) 0.511(3) 0.074 Uiso d D 1
H H2W 0.234(3) 0.372(2) 0.521(2) 0.074 Uiso d D 1

loop_
_atom_site_aniso_label
_atom_site_aniso_U_11
_atom_site_aniso_U_22
_atom_site_aniso_U_33
_atom_site_aniso_U_12
_atom_site_aniso_U_13
_atom_site_aniso_U_23
Cr1 0.0290(3) 0.0261(3) 0.0270(3) -0.00621(17) 0.01505(19) -0.00410(17)
Cr2 0.0273(3) 0.0351(3) 0.0315(3) -0.00147(19) 0.0119(2) 0.00456(19)
C1 0.062(2) 0.053(2) 0.055(2) -0.0162(18) 0.0374(19) -0.0139(18)
C2 0.0443(19) 0.0475(19) 0.0448(18) -0.0044(15) 0.0230(15) -0.0160(16)
C3 0.0436(18) 0.0435(18) 0.0381(17) 0.0036(15) 0.0179(14) -0.0104(14)
C4 0.0444(19) 0.0417(18) 0.0431(18) -0.0080(15) 0.0209(15) -0.0045(15)
C5 0.058(2) 0.045(2) 0.0438(19) -0.0030(16) 0.0257(17) -0.0030(16)
C6 0.074(3) 0.047(2) 0.0383(18) 0.0046(19) 0.0223(18) -0.0014(16)
C7 0.059(3) 0.074(3) 0.052(2) 0.020(2) 0.0122(19) -0.010(2)
C8 0.040(2) 0.082(3) 0.066(3) 0.011(2) 0.0132(19) -0.030(2)
C9 0.043(2) 0.078(3) 0.080(3) -0.010(2) 0.027(2) -0.038(3)
C10 0.056(2) 0.066(3) 0.070(3) -0.020(2) 0.037(2) -0.025(2)
C11 0.042(2) 0.063(2) 0.054(2) 0.0002(17) 0.0214(16) -0.0219(19)
C12 0.053(2) 0.048(2) 0.0437(19) 0.0054(16) 0.0161(16) -0.0095(16)
C13 0.0380(18) 0.0451(19) 0.0433(18) -0.0026(14) 0.0105(14) -0.0061(15)
C14 0.0399(17) 0.0323(16) 0.0333(15) 0.0013(13) 0.0106(13) 0.0021(13)
C15 0.0415(18) 0.0357(16) 0.0337(15) -0.0013(14) 0.0130(13) 0.0027(13)
C16 0.0381(18) 0.055(2) 0.0469(19) -0.0077(16) 0.0177(15) -0.0042(16)
C17 0.048(2) 0.055(2) 0.0469(19) -0.0154(17) 0.0173(16) -0.0123(17)
C18 0.059(2) 0.0376(18) 0.0415(18) -0.0088(16) 0.0171(16) -0.0066(14)
C19 0.050(2) 0.0361(17) 0.0451(18) 0.0071(15) 0.0099(15) -0.0039(14)
C20 0.044(2) 0.0423(18) 0.0478(19) 0.0142(15) 0.0118(15) -0.0013(15)
C21 0.0378(19) 0.048(2) 0.055(2) 0.0061(15) 0.0077(16) -0.0035(17)
C22 0.0380(19) 0.053(2) 0.055(2) -0.0019(16) 0.0068(16) -0.0107(17)
C23 0.0392(18) 0.0382(18) 0.0434(18) 0.0065(14) 0.0063(14) 0.0021(14)
C24 0.049(2) 0.0363(17) 0.0322(15) -0.0022(14) 0.0123(14) 0.0007(13)
C25 0.0387(18) 0.0427(19) 0.0433(18) -0.0027(14) 0.0187(14) -0.0024(15)
C26 0.070(3) 0.046(2) 0.050(2) -0.0174(18) 0.0292(19) -0.0082(18)
C27 0.0387(18) 0.0460(19) 0.0444(18) 0.0002(14) 0.0119(14) 0.0072(15)
C28 0.0372(18) 0.0452(19) 0.0478(19) 0.0071(15) 0.0067(15) 0.0032(15)
C29 0.0308(17) 0.051(2) 0.0467(19) -0.0015(14) 0.0113(14) -0.0084(15)
C30 0.0378(17) 0.0387(17) 0.0402(17) -0.0045(14) 0.0178(14) -0.0026(14)
C31 0.0301(15) 0.0324(16) 0.0364(15) -0.0045(12) 0.0119(12) -0.0031(13)
C32 0.0355(16) 0.0316(15) 0.0329(15) -0.0053(12) 0.0142(12) -0.0018(12)
C33 0.0325(15) 0.0326(15) 0.0293(14) -0.0001(12) 0.0116(12) -0.0022(12)
C34 0.0401(17) 0.0314(15) 0.0329(15) 0.0017(13) 0.0161(13) -0.0006(12)
C35 0.0478(19) 0.0348(16) 0.0312(15) 0.0054(14) 0.0128(13) 0.0036(13)
C36 0.0411(18) 0.0437(18) 0.0358(17) 0.0090(14) 0.0109(14) 0.0000(14)
C37 0.0327(16) 0.0402(17) 0.0367(16) 0.0019(13) 0.0118(13) -0.0009(13)
C38 0.0335(16) 0.0346(15) 0.0272(14) 0.0015(12) 0.0115(12) -0.0021(12)
C39 0.0338(17) 0.0415(17) 0.0365(16) -0.0004(13) 0.0144(13) 0.0009(13)
C40 0.0376(17) 0.0419(17) 0.0352(16) -0.0026(14) 0.0167(13) 0.0033(14)
C41 0.0395(19) 0.054(2) 0.049(2) 0.0008(15) 0.0229(15) 0.0087(16)
C42 0.052(2) 0.055(2) 0.048(2) -0.0041(17) 0.0267(17) 0.0155(17)
C43 0.051(2) 0.051(2) 0.0424(19) -0.0028(16) 0.0138(16) 0.0161(16)
C44 0.0392(18) 0.051(2) 0.0444(18) 0.0004(15) 0.0125(15) 0.0103(16)
N1 0.0421(15) 0.0381(15) 0.0453(15) -0.0064(12) 0.0220(12) -0.0026(12)
N2 0.0404(15) 0.0362(14) 0.0386(14) -0.0024(12) 0.0128(12) -0.0026(11)
N3 0.0391(15) 0.0396(15) 0.0399(14) -0.0065(12) 0.0187(11) -0.0074(12)
N4 0.0469(17) 0.0440(16) 0.0440(16) -0.0104(13) 0.0218(13) -0.0097(13)
N5 0.095(3) 0.055(2) 0.054(2) -0.020(2) 0.0180(19) 0.0004(17)
N6 0.0479(18) 0.0486(17) 0.0489(17) -0.0037(14) 0.0211(14) -0.0035(15)
N7 0.089(3) 0.113(4) 0.076(3) 0.035(3) 0.050(2) 0.006(2)
N8 0.0408(16) 0.0495(17) 0.0513(17) 0.0063(13) 0.0188(14) 0.0057(14)
N9 0.0369(15) 0.0444(16) 0.0546(17) -0.0076(12) 0.0265(13) -0.0065(13)
N10 0.0432(16) 0.0536(18) 0.0415(15) -0.0116(14) 0.0194(13) -0.0065(13)
N11 0.0462(19) 0.079(2) 0.071(2) -0.0131(18) 0.0311(17) -0.0320(19)
N12 0.093(3) 0.113(4) 0.121(4) -0.059(3) 0.069(3) -0.061(3)
N13 0.0320(14) 0.0349(14) 0.0364(13) -0.0023(11) 0.0104(11) 0.0027(11)
N14 0.0288(13) 0.0349(13) 0.0328(13) -0.0004(10) 0.0126(10) 0.0004(10)
N15 0.0315(13) 0.0376(14) 0.0331(13) 0.0005(11) 0.0140(10) 0.0045(11)
N16 0.0339(14) 0.0404(14) 0.0338(13) -0.0031(11) 0.0120(11) 0.0043(11)
O1 0.0340(13) 0.0608(15) 0.0503(14) 0.0072(11) 0.0220(10) 0.0127(12)
O2 0.0386(12) 0.0432(12) 0.0371(12) -0.0007(10) 0.0198(10) 0.0076(10)
O3 0.0512(15) 0.0506(15) 0.0526(15) 0.0028(12) 0.0233(12) -0.0019(12)

loop_
_atom_type_symbol
_atom_type_description
_atom_type_scat_dispersion_real
_atom_type_scat_dispersion_imag
_atom_type_scat_source
C C 0.0033 0.0016 'International Tables Vol C Tables 4.2.6.8 and 6.1.1.4'
H H 0.0000 0.0000 'International Tables Vol C Tables 4.2.6.8 and 6.1.1.4'
N N 0.0061 0.0033 'International Tables Vol C Tables 4.2.6.8 and 6.1.1.4'
O O 0.0106 0.0060 'International Tables Vol C Tables 4.2.6.8 and 6.1.1.4'
Cr Cr 0.3209 0.6236 'International Tables Vol C Tables 4.2.6.8 and 6.1.1.4'

loop_
_geom_angle_atom_site_label_1
_geom_angle_atom_site_label_2
_geom_angle_atom_site_label_3
_geom_angle
C25 Cr1 C26 86.21(15)
C25 Cr1 N4 90.95(13)
C26 Cr1 N4 96.09(16)
C25 Cr1 N2 94.89(13)
C26 Cr1 N2 87.27(15)
N4 Cr1 N2 173.45(12)
C25 Cr1 N3 90.36(13)
C26 Cr1 N3 176.50(13)
N4 Cr1 N3 83.25(12)
N2 Cr1 N3 93.74(11)
C25 Cr1 N1 177.44(13)
C26 Cr1 N1 91.76(14)
N4 Cr1 N1 90.82(12)
N2 Cr1 N1 83.43(11)
N3 Cr1 N1 91.68(11)
N15 Cr2 N14 80.93(10)
N15 Cr2 N9 94.88(11)
N14 Cr2 N9 96.93(11)
N15 Cr2 N10 95.10(12)
N14 Cr2 N10 93.12(11)
N9 Cr2 N10 166.82(13)
N15 Cr2 N16 79.77(10)
N14 Cr2 N16 160.71(10)
N9 Cr2 N16 84.70(11)
N10 Cr2 N16 88.63(11)
N15 Cr2 N13 160.91(10)
N14 Cr2 N13 79.98(10)
N9 Cr2 N13 87.47(10)
N10 Cr2 N13 85.90(11)
N16 Cr2 N13 119.31(10)
N4 C1 C10 121.7(4)
N4 C1 H1 119.2
C10 C1 H1 119.2
N4 C2 C11 123.7(3)
N4 C2 C3 116.6(3)
C11 C2 C3 119.7(3)
N3 C3 C12 123.7(3)
N3 C3 C2 114.8(3)
C12 C3 C2 121.6(3)
N3 C4 C5 122.7(3)
N3 C4 H4 118.6
C5 C4 H4 118.6
C6 C5 C4 119.7(3)
C6 C5 H5 120.2
C4 C5 H5 120.2
C12 C6 C5 119.2(4)
C12 C6 H6 120.4
C5 C6 H6 120.4
C8 C7 C12 119.8(4)
C8 C7 H7 120.1
C12 C7 H7 120.1
C7 C8 C11 122.7(4)
C7 C8 H8 118.6
C11 C8 H8 118.6
C10 C9 C11 119.8(4)
C10 C9 H9 120.1
C11 C9 H9 120.1
C9 C10 C1 120.2(4)
C9 C10 H10 119.9
C1 C10 H10 119.9
C2 C11 C9 116.4(4)
C2 C11 C8 117.9(4)
C9 C11 C8 125.7(4)
C6 C12 C3 117.4(3)
C6 C12 C7 124.2(4)
C3 C12 C7 118.3(4)
N2 C13 C22 120.6(3)
N2 C13 H13 119.7
C22 C13 H13 119.7
N2 C14 C23 123.2(3)
N2 C14 C15 117.0(3)
C23 C14 C15 119.7(3)
N1 C15 C24 123.9(3)
N1 C15 C14 115.2(3)
C24 C15 C14 120.9(3)
N1 C16 C17 122.6(3)
N1 C16 H16 118.7
C17 C16 H16 118.7
C18 C17 C16 120.9(3)
C18 C17 H17 119.6
C16 C17 H17 119.6
C17 C18 C24 118.0(3)
C17 C18 H18 121.0
C24 C18 H18 121.0
C20 C19 C24 120.6(3)
C20 C19 H19 119.7
C24 C19 H19 119.7
C19 C20 C23 120.8(3)
C19 C20 H20 119.6
C23 C20 H20 119.6
C22 C21 C23 119.4(3)
C22 C21 H21A 120.3
C23 C21 H21A 120.3
C21 C22 C13 120.7(3)
C21 C22 H22A 119.6
C13 C22 H22A 119.6
C14 C23 C21 116.8(3)
C14 C23 C20 119.2(3)
C21 C23 C20 124.0(3)
C15 C24 C18 117.5(3)
C15 C24 C19 118.8(3)
C18 C24 C19 123.7(3)
N6 C25 Cr1 178.4(3)
N5 C26 Cr1 175.0(4)
N13 C27 C28 122.8(3)
N13 C27 H27A 118.6
C28 C27 H27A 118.6
C27 C28 C29 118.8(3)
C27 C28 H28A 120.6
C29 C28 H28A 120.6
C28 C29 C30 119.6(3)
C28 C29 H29A 120.2
C30 C29 H29A 120.2
C31 C30 C29 118.8(3)
C31 C30 H30A 120.6
C29 C30 H30A 120.6
N13 C31 C30 121.6(3)
N13 C31 C32 117.0(3)
C30 C31 C32 121.4(3)
O2 C32 N14 127.8(3)
O2 C32 C31 119.6(3)
N14 C32 C31 112.5(3)
C34 C33 N14 126.8(3)
C34 C33 C38 119.0(3)
N14 C33 C38 114.2(3)
C35 C34 C33 120.1(3)
C35 C34 H34A 120.0
C33 C34 H34A 120.0
C36 C35 C34 120.9(3)
C36 C35 H35A 119.5
C34 C35 H35A 119.5
C35 C36 C37 120.4(3)
C35 C36 H36A 119.8
C37 C36 H36A 119.8
C36 C37 C38 119.8(3)
C36 C37 H37A 120.1
C38 C37 H37A 120.1
C37 C38 N15 126.5(3)
C37 C38 C33 119.7(3)
N15 C38 C33 113.8(3)
O1 C39 N15 128.8(3)
O1 C39 C40 120.3(3)
N15 C39 C40 110.9(3)
N16 C40 C41 120.9(3)
N16 C40 C39 117.3(3)
C41 C40 C39 121.8(3)
C42 C41 C40 119.3(3)
C42 C41 H41A 120.4
C40 C41 H41A 120.4
C43 C42 C41 119.6(3)
C43 C42 H42A 120.2
C41 C42 H42A 120.2
C42 C43 C44 117.8(3)
C42 C43 H43A 121.1
C44 C43 H43A 121.1
N16 C44 C43 123.4(3)
N16 C44 H44A 118.3
C43 C44 H44A 118.3
C16 N1 C15 117.1(3)
C16 N1 Cr1 131.1(2)
C15 N1 Cr1 111.8(2)
C13 N2 C14 119.2(3)
C13 N2 Cr1 128.3(2)
C14 N2 Cr1 112.5(2)
C4 N3 C3 117.3(3)
C4 N3 Cr1 130.6(2)
C3 N3 Cr1 112.2(2)
C1 N4 C2 118.2(3)
C1 N4 Cr1 128.7(3)
C2 N4 Cr1 112.9(2)
N7 N8 N9 175.9(4)
N8 N9 Cr2 130.6(2)
N11 N10 Cr2 125.4(2)
N10 N11 N12 175.0(5)
C27 N13 C31 118.3(3)
C27 N13 Cr2 130.4(2)
C31 N13 Cr2 111.2(2)
C32 N14 C33 125.5(3)
C32 N14 Cr2 119.0(2)
C33 N14 Cr2 115.23(19)
C39 N15 C38 124.6(3)
C39 N15 Cr2 119.7(2)
C38 N15 Cr2 115.70(19)
C44 N16 C40 119.0(3)
C44 N16 Cr2 128.8(2)
C40 N16 Cr2 112.1(2)
H1W O3 H2W 113(3)

loop_
_geom_bond_atom_site_label_1
_geom_bond_atom_site_label_2
_geom_bond_distance
Cr1 C25 1.890(3)
Cr1 C26 1.899(4)
Cr1 N4 1.922(3)
Cr1 N2 1.936(3)
Cr1 N3 1.981(3)
Cr1 N1 2.001(3)
Cr2 N15 1.980(3)
Cr2 N14 1.984(2)
Cr2 N9 2.028(3)
Cr2 N10 2.029(3)
Cr2 N16 2.087(3)
Cr2 N13 2.104(3)
C1 N4 1.332(5)
C1 C10 1.391(6)
C1 H1 0.930
C2 N4 1.365(5)
C2 C11 1.395(5)
C2 C3 1.410(5)
C3 N3 1.362(4)
C3 C12 1.401(5)
C4 N3 1.329(4)
C4 C5 1.391(5)
C4 H4 0.930
C5 C6 1.384(5)
C5 H5 0.930
C6 C12 1.385(5)
C6 H6 0.930
C7 C8 1.342(7)
C7 C12 1.437(6)
C7 H7 0.930
C8 C11 1.444(6)
C8 H8 0.930
C9 C10 1.369(7)
C9 C11 1.407(6)
C9 H9 0.930
C10 H10 0.930
C13 N2 1.337(4)
C13 C22 1.399(5)
C13 H13 0.930
C14 N2 1.370(4)
C14 C23 1.391(5)
C14 C15 1.418(4)
C15 N1 1.359(4)
C15 C24 1.403(5)
C16 N1 1.330(4)
C16 C17 1.404(5)
C16 H16 0.930
C17 C18 1.361(5)
C17 H17 0.930
C18 C24 1.419(5)
C18 H18 0.930
C19 C20 1.360(5)
C19 C24 1.431(5)
C19 H19 0.930
C20 C23 1.445(5)
C20 H20 0.930
C21 C22 1.375(5)
C21 C23 1.416(5)
C21 H21A 0.930
C22 H22A 0.930
C25 N6 1.158(4)
C26 N5 1.145(5)
C27 N13 1.348(4)
C27 C28 1.366(5)
C27 H27A 0.900
C28 C29 1.370(5)
C28 H28A 0.930
C29 C30 1.388(5)
C29 H29A 0.930
C30 C31 1.379(4)
C30 H30A 0.930
C31 N13 1.352(4)
C31 C32 1.506(4)
C32 O2 1.249(4)
C32 N14 1.318(4)
C33 C34 1.402(4)
C33 N14 1.417(4)
C33 C38 1.420(4)
C34 C35 1.387(4)
C34 H34A 0.930
C35 C36 1.372(5)
C35 H35A 0.930
C36 C37 1.396(5)
C36 H36A 0.930
C37 C38 1.398(4)
C37 H37A 0.930
C38 N15 1.413(4)
C39 O1 1.235(4)
C39 N15 1.340(4)
C39 C40 1.512(4)
C40 N16 1.347(4)
C40 C41 1.388(4)
C41 C42 1.383(5)
C41 H41A 0.930
C42 C43 1.378(5)
C42 H42A 0.930
C43 C44 1.378(5)
C43 H43A 0.930
C44 N16 1.332(4)
C44 H44A 0.930
N7 N8 1.149(5)
N8 N9 1.180(4)
N10 N11 1.187(4)
N11 N12 1.189(5)
O3 H1W 0.83(3)
O3 H2W 0.82(4)

loop_
_geom_hbond_atom_site_label_D
_geom_hbond_atom_site_label_H
_geom_hbond_atom_site_label_A
_geom_hbond_site_symmetry_A
_geom_hbond_distance_DH
_geom_hbond_distance_HA
_geom_hbond_distance_DA
_geom_hbond_angle_DHA
O3 H1W N6 3_666 0.83(3) 2.37(4) 3.087(6) 145(2)
O3 H2W O2 . 0.82(4) 2.11(3) 2.903(5) 162(3)
